data_2221940
loop_
_publ_author_name
'Koch, Pierre'
'Schollmeyer, Dieter'
'Laufer, Stefan'

_publ_section_title
;
 4-[3-(4-Fluorophenyl)quinoxalin-2-yl]-<i>N</i>-isopropylpyridin-2-amine
;
_journal_coeditor_code BT2957
_journal_issue 6
_journal_name_full 'Acta Crystallographica Section E'
_journal_page_first o1344
_journal_paper_doi 10.1107/S1600536809018285
_journal_volume 65
_journal_year 2009
_chemical_formula_iupac 'C22 H19 F N4'
_chemical_formula_moiety 'C22 H19 F N4'
_chemical_formula_sum 'C22 H19 F N4'
_chemical_formula_weight 358.41
_chemical_name_systematic
;
4-[3-(4-Fluorophenyl)quinoxalin-2-yl]-<i>N</i>-isopropylpyridin-2-amine
;
_space_group_IT_number 14
_symmetry_cell_setting monoclinic
_symmetry_space_group_name_Hall '-P 2yn'
_symmetry_space_group_name_H-M 'P 1 21/n 1'
_atom_sites_solution_hydrogens geom
_atom_sites_solution_primary direct
_atom_sites_solution_secondary difmap
_audit_creation_method SHELXL-97
_cell_angle_alpha 90.00
_cell_angle_beta 96.114(13)
_cell_angle_gamma 90.00
_cell_formula_units_Z 4
_cell_length_a 17.230(9)
_cell_length_b 5.386(3)
_cell_length_c 19.123(10)
_cell_measurement_reflns_used 934
_cell_measurement_temperature 173(2)
_cell_measurement_theta_max 19.5
_cell_measurement_theta_min 2.2
_cell_volume 1764.5(16)
_computing_cell_refinement 'SAINT (Bruker, 2006)'
_computing_data_collection 'APEX2 (Bruker, 2006)'
_computing_data_reduction 'SAINT (Bruker, 2006)'
_computing_molecular_graphics 'PLATON (Spek, 2009)'
_computing_publication_material 'PLATON (Spek, 2009)'
_computing_structure_refinement 'SHELXL97 (Sheldrick, 2008)'
_computing_structure_solution 'SIR97 (Altomare <i>et al.</i>,  1999)'
_diffrn_ambient_temperature 173(2)
_diffrn_measured_fraction_theta_full 0.994
_diffrn_measured_fraction_theta_max 0.994
_diffrn_measurement_device '\k-geometry diffractometer'
_diffrn_measurement_device_type 'Bruker SMART CCD'
_diffrn_measurement_method CCD
_diffrn_radiation_monochromator graphite
_diffrn_radiation_type MoK\a
_diffrn_radiation_wavelength 0.71073
_diffrn_reflns_av_R_equivalents 0.2357
_diffrn_reflns_av_sigmaI/netI 0.3144
_diffrn_reflns_limit_h_max 21
_diffrn_reflns_limit_h_min -22
_diffrn_reflns_limit_k_max 6
_diffrn_reflns_limit_k_min -7
_diffrn_reflns_limit_l_max 25
_diffrn_reflns_limit_l_min -25
_diffrn_reflns_number 20392
_diffrn_reflns_theta_full 27.99
_diffrn_reflns_theta_max 27.99
_diffrn_reflns_theta_min 1.51
_exptl_absorpt_coefficient_mu 0.089
_exptl_absorpt_correction_type none
_exptl_crystal_colour colourless
_exptl_crystal_density_diffrn 1.349
_exptl_crystal_density_method 'not measured'
_exptl_crystal_description needle
_exptl_crystal_F_000 752
_exptl_crystal_size_max 0.4
_exptl_crystal_size_mid 0.06
_exptl_crystal_size_min 0.03
_refine_diff_density_max 0.232
_refine_diff_density_min -0.221
_refine_ls_extinction_coef 0.0111(10)
_refine_ls_extinction_expression Fc^*^=kFc[1+0.001xFc^2^\l^3^/sin(2\q)]^-1/4^
_refine_ls_extinction_method 'SHELXL97 (Sheldrick, 2008)'
_refine_ls_goodness_of_fit_ref 0.737
_refine_ls_hydrogen_treatment constr
_refine_ls_matrix_type full
_refine_ls_number_parameters 247
_refine_ls_number_reflns 4217
_refine_ls_number_restraints 0
_refine_ls_restrained_S_all 0.737
_refine_ls_R_factor_all 0.2324
_refine_ls_R_factor_gt 0.0493
_refine_ls_shift/su_max 0.000
_refine_ls_shift/su_mean 0.000
_refine_ls_structure_factor_coef Fsqd
_refine_ls_weighting_details 'calc w=1/[\s^2^(Fo^2^)+(0.03P)^2^] where P=(Fo^2^+2Fc^2^)/3'
_refine_ls_weighting_scheme calc
_refine_ls_wR_factor_obs 0.0867
_refine_ls_wR_factor_ref 0.1226
_reflns_number_gt 1201
_reflns_number_total 4217
_reflns_threshold_expression I>2\s(I)
_cod_data_source_file bt2957.cif
_cod_data_source_block I
_cod_original_cell_volume 1764.4(16)
_cod_original_sg_symbol_H-M 'P 21/n'
_cod_database_code 2221940
_cod_database_fobs_code 2221940

loop_
_symmetry_equiv_pos_as_xyz
'x, y, z'
'-x+1/2, y+1/2, -z+1/2'
'-x, -y, -z'
'x-1/2, -y-1/2, z-1/2'

loop_
_atom_site_type_symbol
_atom_site_label
_atom_site_fract_x
_atom_site_fract_y
_atom_site_fract_z
_atom_site_U_iso_or_equiv
_atom_site_adp_type
_atom_site_calc_flag
_atom_site_refinement_flags
_atom_site_occupancy
_atom_site_disorder_assembly
_atom_site_disorder_group
F F1 0.32320(13) -0.2743(4) 0.12436(11) 0.0534(7) Uani d . 1 . .
N N1 0.64239(16) 0.7424(5) 0.21100(13) 0.0280(7) Uani d . 1 . .
C C2 0.5913(2) 0.5582(6) 0.20994(17) 0.0247(9) Uani d . 1 . .
C C3 0.5637(2) 0.4311(6) 0.14642(17) 0.0247(9) Uani d . 1 . .
N N4 0.59317(17) 0.4791(5) 0.08672(14) 0.0286(8) Uani d . 1 . .
C C5 0.6482(2) 0.6633(6) 0.08760(18) 0.0261(9) Uani d . 1 . .
C C6 0.6806(2) 0.7247(7) 0.02532(18) 0.0354(9) Uani d . 1 . .
H H6 0.6676 0.6298 -0.0162 0.043 Uiso calc R 1 . .
C C7 0.7308(2) 0.9216(7) 0.02466(19) 0.0391(10) Uani d . 1 . .
H H7 0.7523 0.9632 -0.0176 0.047 Uiso calc R 1 . .
C C8 0.7511(2) 1.0634(7) 0.08587(19) 0.0360(10) Uani d . 1 . .
H H8 0.7853 1.2010 0.0843 0.043 Uiso calc R 1 . .
C C9 0.7220(2) 1.0048(6) 0.14717(18) 0.0320(10) Uani d . 1 . .
H H9 0.7362 1.0994 0.1885 0.038 Uiso calc R 1 . .
C C10 0.6703(2) 0.8013(6) 0.14864(18) 0.0288(9) Uani d . 1 . .
C C11 0.5688(2) 0.4924(6) 0.28109(17) 0.0266(9) Uani d . 1 . .
C C12 0.5957(2) 0.2739(6) 0.31406(17) 0.0283(9) Uani d . 1 . .
H H12 0.6229 0.1531 0.2899 0.034 Uiso calc R 1 . .
C C13 0.5814(2) 0.2386(6) 0.38249(17) 0.0299(9) Uani d . 1 . .
H H13 0.6023 0.0934 0.4056 0.036 Uiso calc R 1 . .
N N14 0.54053(16) 0.3921(5) 0.41920(13) 0.0260(7) Uani d . 1 . .
C C15 0.50848(19) 0.5941(6) 0.38430(17) 0.0259(9) Uani d . 1 . .
C C16 0.5247(2) 0.6521(6) 0.31639(17) 0.0271(9) Uani d . 1 . .
H H16 0.5054 0.8016 0.2946 0.033 Uiso calc R 1 . .
N N17 0.46189(16) 0.7389(5) 0.42120(13) 0.0289(7) Uani d . 1 . .
H H17 0.4566 0.6623 0.4685 0.035 Uiso d R 1 . .
C C18 0.4038(2) 0.9131(6) 0.38765(17) 0.0309(9) Uani d . 1 . .
H H18 0.4304 1.0266 0.3564 0.037 Uiso calc R 1 . .
C C19 0.3386(2) 0.7750(7) 0.34280(18) 0.0419(10) Uani d . 1 . .
H H19A 0.3128 0.6598 0.3726 0.063 Uiso calc R 1 . .
H H19B 0.3609 0.6818 0.3057 0.063 Uiso calc R 1 . .
H H19C 0.3004 0.8949 0.3214 0.063 Uiso calc R 1 . .
C C20 0.3708(2) 1.0676(6) 0.44350(17) 0.0374(10) Uani d . 1 . .
H H20A 0.3427 0.9596 0.4735 0.056 Uiso calc R 1 . .
H H20B 0.3347 1.1917 0.4210 0.056 Uiso calc R 1 . .
H H20C 0.4134 1.1516 0.4722 0.056 Uiso calc R 1 . .
C C21 0.4997(2) 0.2437(6) 0.14209(16) 0.0255(8) Uani d . 1 . .
C C22 0.4995(2) 0.0513(6) 0.09329(17) 0.0301(9) Uani d . 1 . .
H H22 0.5402 0.0418 0.0636 0.036 Uiso calc R 1 . .
C C23 0.4409(2) -0.1263(6) 0.08723(18) 0.0356(10) Uani d . 1 . .
H H23 0.4414 -0.2598 0.0548 0.043 Uiso calc R 1 . .
C C24 0.3825(2) -0.1020(7) 0.1296(2) 0.0360(10) Uani d . 1 . .
C C25 0.3785(2) 0.0856(7) 0.17772(18) 0.0347(10) Uani d . 1 . .
H H25 0.3365 0.0952 0.2060 0.042 Uiso calc R 1 . .
C C26 0.4380(2) 0.2604(7) 0.18368(17) 0.0321(9) Uani d . 1 . .
H H26 0.4367 0.3928 0.2164 0.039 Uiso calc R 1 . .

loop_
_atom_site_aniso_label
_atom_site_aniso_U_11
_atom_site_aniso_U_22
_atom_site_aniso_U_33
_atom_site_aniso_U_12
_atom_site_aniso_U_13
_atom_site_aniso_U_23
F1 0.0456(16) 0.0392(14) 0.0736(16) -0.0154(12) -0.0022(12) 0.0043(13)
N1 0.0310(19) 0.0222(16) 0.0312(17) 0.0018(16) 0.0047(14) 0.0014(15)
C2 0.025(2) 0.020(2) 0.030(2) 0.0058(17) 0.0039(18) 0.0025(18)
C3 0.027(2) 0.022(2) 0.026(2) 0.0052(17) 0.0060(18) -0.0013(18)
N4 0.0292(19) 0.0244(18) 0.0325(18) 0.0068(15) 0.0053(15) 0.0005(14)
C5 0.028(2) 0.024(2) 0.027(2) 0.0018(17) 0.0059(18) 0.0003(17)
C6 0.037(3) 0.033(2) 0.037(2) 0.005(2) 0.0078(19) -0.002(2)
C7 0.038(3) 0.040(3) 0.040(3) 0.007(2) 0.012(2) 0.011(2)
C8 0.031(3) 0.030(2) 0.047(2) 0.0018(18) 0.005(2) 0.004(2)
C9 0.029(2) 0.029(2) 0.038(2) 0.0020(18) 0.0052(19) 0.0032(18)
C10 0.028(2) 0.027(2) 0.032(2) 0.0022(18) 0.0067(18) 0.0028(18)
C11 0.026(2) 0.025(2) 0.029(2) -0.0075(17) 0.0027(18) -0.0067(18)
C12 0.033(2) 0.021(2) 0.030(2) 0.0001(18) 0.0025(18) -0.0038(18)
C13 0.032(2) 0.020(2) 0.039(2) 0.0047(19) 0.0096(19) 0.0011(19)
N14 0.0308(19) 0.0169(16) 0.0307(17) -0.0021(15) 0.0051(15) -0.0004(14)
C15 0.026(2) 0.022(2) 0.030(2) -0.0021(18) 0.0031(18) -0.0024(18)
C16 0.035(2) 0.018(2) 0.028(2) -0.0004(16) 0.0027(19) -0.0013(16)
N17 0.0362(19) 0.0258(17) 0.0254(16) 0.0099(15) 0.0060(14) 0.0040(15)
C18 0.032(2) 0.025(2) 0.035(2) -0.0007(19) 0.0040(19) -0.0001(18)
C19 0.037(3) 0.046(3) 0.042(2) 0.001(2) 0.001(2) -0.002(2)
C20 0.041(3) 0.029(2) 0.044(2) 0.0097(19) 0.014(2) 0.0001(19)
C21 0.029(2) 0.0200(19) 0.0268(19) 0.0030(19) 0.0021(17) 0.0039(18)
C22 0.033(2) 0.024(2) 0.033(2) 0.0069(18) 0.0013(19) 0.0042(19)
C23 0.041(3) 0.021(2) 0.043(2) 0.0047(19) -0.006(2) -0.0029(18)
C24 0.035(3) 0.026(2) 0.045(2) -0.011(2) -0.003(2) 0.009(2)
C25 0.031(3) 0.037(2) 0.035(2) 0.003(2) 0.0031(19) 0.006(2)
C26 0.031(2) 0.033(2) 0.032(2) 0.001(2) 0.0004(18) -0.0017(19)

loop_
_atom_type_symbol
_atom_type_description
_atom_type_scat_dispersion_real
_atom_type_scat_dispersion_imag
_atom_type_scat_source
C C 0.0033 0.0016 'International Tables Vol C Tables 4.2.6.8 and 6.1.1.4'
H H 0.0000 0.0000 'International Tables Vol C Tables 4.2.6.8 and 6.1.1.4'
N N 0.0061 0.0033 'International Tables Vol C Tables 4.2.6.8 and 6.1.1.4'
F F 0.0171 0.0103 'International Tables Vol C Tables 4.2.6.8 and 6.1.1.4'

loop_
_geom_angle_atom_site_label_1
_geom_angle_atom_site_label_2
_geom_angle_atom_site_label_3
_geom_angle_site_symmetry_1
_geom_angle_site_symmetry_3
_geom_angle
_geom_angle_publ_flag
C2 N1 C10 . . 117.0(3) ?
N1 C2 C3 . . 122.1(3) ?
N1 C2 C11 . . 113.5(3) ?
C3 C2 C11 . . 124.3(3) ?
N4 C3 C2 . . 121.0(3) ?
N4 C3 C21 . . 115.7(3) ?
C2 C3 C21 . . 123.2(3) ?
C3 N4 C5 . . 117.3(3) ?
N4 C5 C10 . . 121.4(3) ?
N4 C5 C6 . . 119.7(3) ?
C10 C5 C6 . . 118.8(3) ?
C7 C6 C5 . . 119.9(3) ?
C7 C6 H6 . . 120.1 ?
C5 C6 H6 . . 120.1 ?
C6 C7 C8 . . 120.8(3) ?
C6 C7 H7 . . 119.6 ?
C8 C7 H7 . . 119.6 ?
C9 C8 C7 . . 120.6(4) ?
C9 C8 H8 . . 119.7 ?
C7 C8 H8 . . 119.7 ?
C8 C9 C10 . . 119.2(4) ?
C8 C9 H9 . . 120.4 ?
C10 C9 H9 . . 120.4 ?
N1 C10 C5 . . 120.8(3) ?
N1 C10 C9 . . 118.5(3) ?
C5 C10 C9 . . 120.7(3) ?
C16 C11 C12 . . 118.8(3) ?
C16 C11 C2 . . 120.6(3) ?
C12 C11 C2 . . 120.4(3) ?
C13 C12 C11 . . 117.7(3) ?
C13 C12 H12 . . 121.1 ?
C11 C12 H12 . . 121.1 ?
N14 C13 C12 . . 125.1(3) ?
N14 C13 H13 . . 117.4 ?
C12 C13 H13 . . 117.4 ?
C13 N14 C15 . . 116.5(3) ?
N14 C15 N17 . . 115.6(3) ?
N14 C15 C16 . . 121.6(3) ?
N17 C15 C16 . . 122.7(3) ?
C11 C16 C15 . . 119.7(3) ?
C11 C16 H16 . . 120.2 ?
C15 C16 H16 . . 120.2 ?
C15 N17 C18 . . 123.3(3) ?
C15 N17 H17 . . 110.1 ?
C18 N17 H17 . . 122.1 ?
N17 C18 C20 . . 109.5(3) ?
N17 C18 C19 . . 111.1(3) ?
C20 C18 C19 . . 110.7(3) ?
N17 C18 H18 . . 108.5 ?
C20 C18 H18 . . 108.5 ?
C19 C18 H18 . . 108.5 ?
C18 C19 H19A . . 109.5 ?
C18 C19 H19B . . 109.5 ?
H19A C19 H19B . . 109.5 ?
C18 C19 H19C . . 109.5 ?
H19A C19 H19C . . 109.5 ?
H19B C19 H19C . . 109.5 ?
C18 C20 H20A . . 109.5 ?
C18 C20 H20B . . 109.5 ?
H20A C20 H20B . . 109.5 ?
C18 C20 H20C . . 109.5 ?
H20A C20 H20C . . 109.5 ?
H20B C20 H20C . . 109.5 ?
C22 C21 C26 . . 118.8(3) ?
C22 C21 C3 . . 119.3(3) ?
C26 C21 C3 . . 121.9(3) ?
C23 C22 C21 . . 121.2(3) ?
C23 C22 H22 . . 119.4 ?
C21 C22 H22 . . 119.4 ?
C24 C23 C22 . . 117.4(3) ?
C24 C23 H23 . . 121.3 ?
C22 C23 H23 . . 121.3 ?
C23 C24 C25 . . 124.2(4) ?
C23 C24 F1 . . 118.8(4) ?
C25 C24 F1 . . 117.0(4) ?
C24 C25 C26 . . 117.7(4) ?
C24 C25 H25 . . 121.1 ?
C26 C25 H25 . . 121.1 ?
C25 C26 C21 . . 120.6(4) ?
C25 C26 H26 . . 119.7 ?
C21 C26 H26 . . 119.7 ?

loop_
_geom_bond_atom_site_label_1
_geom_bond_atom_site_label_2
_geom_bond_site_symmetry_2
_geom_bond_distance
_geom_bond_publ_flag
F1 C24 . 1.376(4) ?
N1 C2 . 1.325(4) ?
N1 C10 . 1.370(4) ?
C2 C3 . 1.431(4) ?
C2 C11 . 1.497(4) ?
C3 N4 . 1.324(4) ?
C3 C21 . 1.491(4) ?
N4 C5 . 1.371(4) ?
C5 C10 . 1.402(4) ?
C5 C6 . 1.407(4) ?
C6 C7 . 1.370(5) ?
C6 H6 . 0.9500 ?
C7 C8 . 1.410(4) ?
C7 H7 . 0.9500 ?
C8 C9 . 1.360(4) ?
C8 H8 . 0.9500 ?
C9 C10 . 1.414(4) ?
C9 H9 . 0.9500 ?
C11 C16 . 1.372(4) ?
C11 C12 . 1.391(4) ?
C12 C13 . 1.370(4) ?
C12 H12 . 0.9500 ?
C13 N14 . 1.334(4) ?
C13 H13 . 0.9500 ?
N14 C15 . 1.362(4) ?
C15 N17 . 1.368(4) ?
C15 C16 . 1.393(4) ?
C16 H16 . 0.9500 ?
N17 C18 . 1.469(4) ?
N17 H17 . 1.0071 ?
C18 C20 . 1.512(4) ?
C18 C19 . 1.532(4) ?
C18 H18 . 1.0000 ?
C19 H19A . 0.9800 ?
C19 H19B . 0.9800 ?
C19 H19C . 0.9800 ?
C20 H20A . 0.9800 ?
C20 H20B . 0.9800 ?
C20 H20C . 0.9800 ?
C21 C22 . 1.394(4) ?
C21 C26 . 1.397(4) ?
C22 C23 . 1.386(5) ?
C22 H22 . 0.9500 ?
C23 C24 . 1.363(4) ?
C23 H23 . 0.9500 ?
C24 C25 . 1.373(4) ?
C25 C26 . 1.387(4) ?
C25 H25 . 0.9500 ?
C26 H26 . 0.9500 ?

loop_
_geom_hbond_atom_site_label_D
_geom_hbond_atom_site_label_H
_geom_hbond_atom_site_label_A
_geom_hbond_site_symmetry_A
_geom_hbond_distance_DH
_geom_hbond_distance_HA
_geom_hbond_distance_DA
_geom_hbond_angle_DHA
N17 H17 N14 3_666 1.01 2.16 3.137(4) 162

loop_
_geom_torsion_atom_site_label_1
_geom_torsion_atom_site_label_2
_geom_torsion_atom_site_label_3
_geom_torsion_atom_site_label_4
_geom_torsion_site_symmetry_1
_geom_torsion_site_symmetry_2
_geom_torsion_site_symmetry_3
_geom_torsion_site_symmetry_4
_geom_torsion
_geom_torsion_publ_flag
C10 N1 C2 C3 . . . . -2.4(5) ?
C10 N1 C2 C11 . . . . 175.3(3) ?
N1 C2 C3 N4 . . . . 5.8(5) ?
C11 C2 C3 N4 . . . . -171.7(3) ?
N1 C2 C3 C21 . . . . -172.7(3) ?
C11 C2 C3 C21 . . . . 9.9(5) ?
C2 C3 N4 C5 . . . . -3.1(5) ?
C21 C3 N4 C5 . . . . 175.4(3) ?
C3 N4 C5 C10 . . . . -2.2(5) ?
C3 N4 C5 C6 . . . . -179.0(3) ?
N4 C5 C6 C7 . . . . 174.8(3) ?
C10 C5 C6 C7 . . . . -2.1(5) ?
C5 C6 C7 C8 . . . . 0.4(5) ?
C6 C7 C8 C9 . . . . 1.0(6) ?
C7 C8 C9 C10 . . . . -0.7(5) ?
C2 N1 C10 C5 . . . . -2.9(5) ?
C2 N1 C10 C9 . . . . 177.0(3) ?
N4 C5 C10 N1 . . . . 5.5(5) ?
C6 C5 C10 N1 . . . . -177.7(3) ?
N4 C5 C10 C9 . . . . -174.4(3) ?
C6 C5 C10 C9 . . . . 2.4(5) ?
C8 C9 C10 N1 . . . . 179.1(3) ?
C8 C9 C10 C5 . . . . -1.0(5) ?
N1 C2 C11 C16 . . . . 69.2(4) ?
C3 C2 C11 C16 . . . . -113.1(4) ?
N1 C2 C11 C12 . . . . -107.4(4) ?
C3 C2 C11 C12 . . . . 70.3(5) ?
C16 C11 C12 C13 . . . . -4.8(5) ?
C2 C11 C12 C13 . . . . 171.9(3) ?
C11 C12 C13 N14 . . . . 3.4(5) ?
C12 C13 N14 C15 . . . . 2.5(5) ?
C13 N14 C15 N17 . . . . 175.2(3) ?
C13 N14 C15 C16 . . . . -6.9(5) ?
C12 C11 C16 C15 . . . . 0.6(5) ?
C2 C11 C16 C15 . . . . -176.1(3) ?
N14 C15 C16 C11 . . . . 5.5(5) ?
N17 C15 C16 C11 . . . . -176.8(3) ?
N14 C15 N17 C18 . . . . -160.1(3) ?
C16 C15 N17 C18 . . . . 22.0(5) ?
C15 N17 C18 C20 . . . . -172.2(3) ?
C15 N17 C18 C19 . . . . 65.2(4) ?
N4 C3 C21 C22 . . . . 31.4(5) ?
C2 C3 C21 C22 . . . . -150.1(3) ?
N4 C3 C21 C26 . . . . -146.0(3) ?
C2 C3 C21 C26 . . . . 32.5(5) ?
C26 C21 C22 C23 . . . . -2.2(5) ?
C3 C21 C22 C23 . . . . -179.7(3) ?
C21 C22 C23 C24 . . . . 1.6(5) ?
C22 C23 C24 C25 . . . . -0.3(6) ?
C22 C23 C24 F1 . . . . 179.5(3) ?
C23 C24 C25 C26 . . . . -0.3(5) ?
F1 C24 C25 C26 . . . . 179.9(3) ?
C24 C25 C26 C21 . . . . -0.3(5) ?
C22 C21 C26 C25 . . . . 1.5(5) ?
C3 C21 C26 C25 . . . . 178.9(3) ?

loop_
_cod_related_entry_id
_cod_related_entry_database
_cod_related_entry_code
1 ChemSpider 24629864
